data_7226627
loop_
_publ_author_name
'Wang, Kangcai'
'Liu, Tianlin'
'Liu, Yuji'
'Tian, Xin'
'Sun, Jie'
'Zhang, Qinghua'

_publ_section_title
;
 Fluorescent heterometallic MOFs: tunable framework charges and
 application for explosives detection
;
_journal_issue 42
_journal_name_full CrystEngComm
_journal_page_first 8301
_journal_paper_doi 10.1039/C6CE01818A
_journal_volume 18
_journal_year 2016
_chemical_formula_moiety '0.5(C192 H96 Cd12 K4 Na8 O96), 3(O)'
_chemical_formula_sum 'C96 H48 Cd6 K2 Na4 O51'
_chemical_formula_weight 2861.90
_chemical_name_systematic
;
 ? 
;
_space_group_crystal_system monoclinic
_space_group_IT_number 15
_space_group_name_Hall '-C 2yc'
_space_group_name_H-M_alt 'C 1 2/c 1'
_symmetry_space_group_name_Hall '-C 2yc'
_symmetry_space_group_name_H-M 'C 1 2/c 1'
_atom_sites_solution_hydrogens geom
_atom_sites_solution_primary iterative
_atom_sites_solution_secondary difmap
_audit_creation_date 2016-04-18
_audit_creation_method
;
Olex2 1.2
(compiled 2016.02.19 svn.r3266 for OlexSys, GUI svn.r5155)
;
_audit_update_record
;
2016-04-27 deposited with the CCDC.
2016-09-23 downloaded from the CCDC.
;
_cell_angle_alpha 90.00
_cell_angle_beta 119.896(2)
_cell_angle_gamma 90.00
_cell_formula_units_Z 2
_cell_length_a 18.9895(13)
_cell_length_b 28.481(2)
_cell_length_c 16.9587(18)
_cell_measurement_reflns_used 9947
_cell_measurement_temperature 100(2)
_cell_measurement_theta_max 25.822
_cell_measurement_theta_min 3.002
_cell_volume 7951.4(12)
_computing_cell_refinement 'SAINT v8.34A (Bruker, 2013)'
_computing_data_reduction 'SAINT v8.34A (Bruker, 2013)'
_computing_molecular_graphics 'Olex2 (Dolomanov et al., 2009)'
_computing_publication_material 'Olex2 (Dolomanov et al., 2009)'
_computing_structure_refinement 'XL (Sheldrick, 2008)'
_computing_structure_solution
;
Superflip (Palatinus & Chapuis, 2007;Palatinus & van der Lee, 2008;
Palatinus et al., 2012)
;
_diffrn_ambient_temperature 100.15
_diffrn_measured_fraction_theta_full 0.991
_diffrn_measured_fraction_theta_max 0.991
_diffrn_measurement_device_type 'CCD area detector'
_diffrn_measurement_method 'phi and omega scans'
_diffrn_radiation_monochromator graphite
_diffrn_radiation_type MoK\a
_diffrn_radiation_wavelength 0.71073
_diffrn_reflns_av_R_equivalents 0.0748
_diffrn_reflns_av_unetI/netI 0.0473
_diffrn_reflns_limit_h_max 22
_diffrn_reflns_limit_h_min -22
_diffrn_reflns_limit_k_max 33
_diffrn_reflns_limit_k_min -33
_diffrn_reflns_limit_l_max 20
_diffrn_reflns_limit_l_min -20
_diffrn_reflns_number 47967
_diffrn_reflns_theta_full 25.01
_diffrn_reflns_theta_max 25.01
_diffrn_reflns_theta_min 3.00
_diffrn_source 'fine-focus sealed tube'
_exptl_absorpt_coefficient_mu 0.916
_exptl_absorpt_correction_T_max 0.7456
_exptl_absorpt_correction_T_min 0.6573
_exptl_absorpt_correction_type multi-scan
_exptl_absorpt_process_details
;
SADABS-2012/1 (Bruker,2012) was used for absorption correction.
wR2(int) was 0.0711 before and 0.0623 after correction.
The Ratio of minimum to maximum transmission is 0.8816.
The \l/2 correction factor is 0.0015.
;
_exptl_crystal_colour 'clear whiteish colourless'
_exptl_crystal_colour_lustre clear
_exptl_crystal_colour_modifier whiteish
_exptl_crystal_colour_primary colourless
_exptl_crystal_density_diffrn 1.195
_exptl_crystal_density_method 'not measured'
_exptl_crystal_description block
_exptl_crystal_F_000 2804
_exptl_crystal_size_max 0.285
_exptl_crystal_size_mid 0.253
_exptl_crystal_size_min 0.161
_refine_diff_density_max 1.206
_refine_diff_density_min -0.495
_refine_diff_density_rms 0.131
_refine_ls_extinction_method none
_refine_ls_goodness_of_fit_ref 1.048
_refine_ls_hydrogen_treatment constr
_refine_ls_matrix_type full
_refine_ls_number_parameters 376
_refine_ls_number_reflns 6953
_refine_ls_number_restraints 19
_refine_ls_restrained_S_all 1.051
_refine_ls_R_factor_all 0.0899
_refine_ls_R_factor_gt 0.0549
_refine_ls_shift/su_max 0.001
_refine_ls_shift/su_mean 0.000
_refine_ls_structure_factor_coef Fsqd
_refine_ls_weighting_details 'calc w=1/[\s^2^(Fo^2^)+(0.0881P)^2^+44.2553P] where P=(Fo^2^+2Fc^2^)/3'
_refine_ls_weighting_scheme calc
_refine_ls_wR_factor_gt 0.1456
_refine_ls_wR_factor_ref 0.1707
_reflns_number_gt 4836
_reflns_number_total 6953
_reflns_threshold_expression >2sigma(I)
_cod_data_source_file c6ce01818a2.cif
_cod_data_source_block a
_cod_depositor_comments 'Adding full bibliography for 7226626--7226630.cif.'
_cod_original_cell_volume 7951.5(11)
_cod_database_code 7226627
_olex2_refinement_description
;
1. Fixed Uiso
 At 1.2 times of:
  All C(H) groups
2. Rigid bond restraints
 Cd2, O11
 with sigma for 1-2 distances of 0.002 and sigma for 1-3 distances of 0.002
3. Uiso/Uaniso restraints and constraints
Uanis(O1W) \\sim Ueq, Uanis(O2W) \\sim Ueq, Uanis(O3W) \\sim Ueq: with sigma of
0.01 and sigma for terminal atoms of 0.02
4. Others
 Fixed Sof: O3W(0.25) O2W(0.25) O1W(0.25)
5.a Aromatic/amide H refined with riding coordinates:
 C19(H19), C3(H3), C5(H5), C4(H4), C13(H13), C20(H20), C12(H12), C11(H11),
 C6(H6), C14(H14), C23(H23), C24(H24)
;
_olex2_submission_special_instructions 'No special instructions were received'

loop_
_space_group_symop_id
_space_group_symop_operation_xyz
1 'x, y, z'
2 '-x, y, -z+1/2'
3 'x+1/2, y+1/2, z'
4 '-x+1/2, y+1/2, -z+1/2'
5 '-x, -y, -z'
6 'x, -y, z-1/2'
7 '-x+1/2, -y+1/2, -z'
8 'x+1/2, -y+1/2, z-1/2'

loop_
_atom_site_label
_atom_site_type_symbol
_atom_site_fract_x
_atom_site_fract_y
_atom_site_fract_z
_atom_site_U_iso_or_equiv
_atom_site_adp_type
_atom_site_occupancy
_atom_site_calc_flag
_atom_site_site_symmetry_order
_atom_site_refinement_flags_posn
_atom_site_refinement_flags_adp
_atom_site_refinement_flags_occupancy
Cd1 Cd 0.40033(2) 0.630520(15) 0.37225(3) 0.03079(17) Uani 1 d 1 . . .
Cd2 Cd 0.0000 0.63247(2) 0.2500 0.03520(19) Uani 1 d 2 S TU P
K1 K 0.5000 0.66301(8) 0.2500 0.0464(5) Uani 1 d 2 S T P
Na1 Na 0.20235(14) 0.60864(11) 0.28182(19) 0.0547(7) Uani 1 d 1 . . .
O7 O 0.4384(3) 0.43126(19) -0.0260(4) 0.0599(14) Uani 1 d 1 . . .
O5 O 0.4059(3) 0.59183(16) 0.2623(3) 0.0459(11) Uani 1 d 1 . . .
O6 O 0.2883(4) 0.5626(2) 0.2320(4) 0.0789(18) Uani 1 d 1 . . .
O2 O 0.2879(3) 0.67119(16) 0.2804(3) 0.0449(11) Uani 1 d 1 . . .
O3 O 0.0340(3) 0.83807(17) -0.0770(3) 0.0485(12) Uani 1 d 1 . . .
O4 O -0.0343(3) 0.81429(18) -0.0111(3) 0.0556(13) Uani 1 d 1 . . .
O8 O 0.3156(3) 0.40475(17) -0.0704(3) 0.0536(13) Uani 1 d 1 . . .
O1 O 0.3684(3) 0.70583(19) 0.2397(4) 0.0624(14) Uani 1 d 1 . . .
O10 O -0.1306(3) 0.66346(16) 0.1764(3) 0.0447(11) Uani 1 d 1 . . .
O12 O -0.0528(4) 0.5754(2) 0.1360(4) 0.0826(19) Uani 1 d 1 . . .
O9 O -0.0500(3) 0.6957(2) 0.1345(4) 0.0691(16) Uani 1 d 1 . . .
C9 C 0.3469(5) 0.5640(3) 0.2210(5) 0.0477(17) Uani 1 d 1 . . .
C19 C -0.1728(4) 0.7575(3) 0.0162(5) 0.0501(18) Uani 1 d 1 . . .
H19 H -0.1193 0.7628 0.0271 0.060 Uiso 1 calc 1 R . .
C1 C 0.3015(4) 0.6997(2) 0.2333(5) 0.0420(16) Uani 1 d 1 . . .
C10 C 0.3523(4) 0.5301(2) 0.1546(5) 0.0460(17) Uani 1 d 1 . . .
C18 C -0.1861(4) 0.7224(2) 0.0625(4) 0.0416(16) Uani 1 d 1 . . .
C3 C 0.2352(4) 0.7565(3) 0.1023(5) 0.0542(19) Uani 1 d 1 . . .
H3 H 0.2838 0.7566 0.0991 0.065 Uiso 1 calc 1 R . .
C16 C 0.3731(4) 0.4325(2) -0.0250(4) 0.0438(16) Uani 1 d 1 . . .
C5 C 0.1580(4) 0.7281(3) 0.1680(5) 0.0534(19) Uani 1 d 1 . . .
H5 H 0.1529 0.7084 0.2100 0.064 Uiso 1 calc 1 R . .
C8 C 0.0278(4) 0.8135(2) -0.0187(5) 0.0449(16) Uani 1 d 1 . . .
C7 C 0.0988(4) 0.7835(2) 0.0450(4) 0.0435(16) Uani 1 d 1 . . .
O11 O 0.0734(4) 0.5898(2) 0.1772(4) 0.0799(18) Uani 1 d 1 . U .
C4 C 0.1699(4) 0.7835(3) 0.0425(5) 0.055(2) Uani 1 d 1 . . .
H4 H 0.1743 0.8024 -0.0010 0.066 Uiso 1 calc 1 R . .
C13 C 0.2946(5) 0.4962(3) 0.1115(5) 0.060(2) Uani 1 d 1 . . .
H13 H 0.2500 0.4940 0.1220 0.072 Uiso 1 calc 1 R . .
C20 C -0.2650(4) 0.7150(3) 0.0456(5) 0.0517(19) Uani 1 d 1 . . .
H20 H -0.2755 0.6909 0.0769 0.062 Uiso 1 calc 1 R . .
C12 C 0.4204(5) 0.5023(3) 0.0762(5) 0.0542(19) Uani 1 d 1 . . .
H12 H 0.4639 0.5050 0.0639 0.065 Uiso 1 calc 1 R . .
C11 C 0.4146(5) 0.5340(3) 0.1363(5) 0.0534(19) Uani 1 d 1 . . .
H11 H 0.4539 0.5581 0.1642 0.064 Uiso 1 calc 1 R . .
C2 C 0.2301(4) 0.7292(2) 0.1667(5) 0.0418(16) Uani 1 d 1 . . .
C15 C 0.3635(4) 0.4675(2) 0.0353(5) 0.0437(16) Uani 1 d 1 . . .
C17 C -0.1181(4) 0.6919(2) 0.1291(5) 0.0450(17) Uani 1 d 1 . . .
C6 C 0.0933(4) 0.7556(3) 0.1084(5) 0.054(2) Uani 1 d 1 . . .
H6 H 0.0445 0.7553 0.1109 0.065 Uiso 1 calc 1 R . .
C14 C 0.3006(5) 0.4651(3) 0.0530(6) 0.060(2) Uani 1 d 1 . . .
H14 H 0.2604 0.4414 0.0244 0.072 Uiso 1 calc 1 R . .
C22 C 0.0052(5) 0.5328(3) 0.0628(5) 0.057(2) Uani 1 d 1 . . .
C23 C -0.0661(5) 0.5071(3) 0.0113(5) 0.064(2) Uani 1 d 1 . . .
H23 H -0.1115 0.5120 0.0194 0.077 Uiso 1 calc 1 R . .
C24 C 0.0704(5) 0.5248(3) 0.0503(6) 0.069(2) Uani 1 d 1 . . .
H24 H 0.1193 0.5420 0.0854 0.083 Uiso 1 calc 1 R . .
C21 C 0.0096(5) 0.5686(3) 0.1304(6) 0.062(2) Uani 1 d 1 . . .
O3W O 0.0000 0.8562(6) 0.2500 0.091(6) Uani 0.50 d 2 S TU P
O2W O -0.1089(18) 0.6595(10) -0.1286(15) 0.094(8) Uani 0.25 d 1 . U .
O1W O 0.173(2) 0.4960(12) 0.318(2) 0.117(10) Uani 0.25 d 1 . U .

loop_
_atom_site_aniso_label
_atom_site_aniso_U_11
_atom_site_aniso_U_22
_atom_site_aniso_U_33
_atom_site_aniso_U_23
_atom_site_aniso_U_13
_atom_site_aniso_U_12
Cd1 0.0297(3) 0.0333(3) 0.0286(3) -0.00045(19) 0.0139(2) -0.00077(18)
Cd2 0.0291(3) 0.0384(4) 0.0345(4) 0.000 0.0132(3) 0.000
K1 0.0432(12) 0.0623(14) 0.0419(12) 0.000 0.0275(10) 0.000
Na1 0.0296(14) 0.075(2) 0.0485(16) -0.0185(15) 0.0114(12) 0.0066(13)
O7 0.057(3) 0.070(3) 0.064(3) -0.031(3) 0.038(3) -0.012(3)
O5 0.048(3) 0.048(3) 0.041(3) -0.013(2) 0.021(2) 0.000(2)
O6 0.073(4) 0.087(4) 0.099(5) -0.049(4) 0.059(4) -0.026(3)
O2 0.044(3) 0.048(3) 0.041(3) 0.013(2) 0.019(2) 0.012(2)
O3 0.050(3) 0.058(3) 0.039(3) 0.019(2) 0.024(2) 0.015(2)
O4 0.041(3) 0.065(3) 0.066(3) 0.036(3) 0.030(3) 0.023(2)
O8 0.065(3) 0.049(3) 0.054(3) -0.020(2) 0.035(3) -0.011(3)
O1 0.044(3) 0.075(4) 0.069(4) 0.021(3) 0.028(3) 0.023(3)
O10 0.041(3) 0.050(3) 0.046(3) 0.015(2) 0.024(2) 0.010(2)
O12 0.071(4) 0.096(5) 0.080(4) -0.036(4) 0.037(3) -0.002(4)
O9 0.042(3) 0.081(4) 0.087(4) 0.036(3) 0.035(3) 0.015(3)
C9 0.052(4) 0.051(4) 0.045(4) -0.014(3) 0.028(4) -0.009(4)
C19 0.034(4) 0.060(5) 0.058(5) 0.019(4) 0.024(3) 0.002(3)
C1 0.041(4) 0.042(4) 0.041(4) 0.005(3) 0.019(3) 0.008(3)
C10 0.045(4) 0.052(4) 0.045(4) -0.016(3) 0.025(3) -0.003(3)
C18 0.034(4) 0.048(4) 0.041(4) 0.010(3) 0.017(3) 0.003(3)
C3 0.040(4) 0.073(5) 0.057(5) 0.021(4) 0.030(4) 0.015(4)
C16 0.055(4) 0.042(4) 0.037(4) -0.010(3) 0.025(3) -0.007(3)
C5 0.044(4) 0.067(5) 0.058(5) 0.030(4) 0.032(4) 0.018(4)
C8 0.040(4) 0.050(4) 0.039(4) 0.010(3) 0.015(3) 0.009(3)
C7 0.039(4) 0.052(4) 0.041(4) 0.018(3) 0.021(3) 0.014(3)
O11 0.078(4) 0.088(4) 0.081(4) -0.052(4) 0.045(3) -0.021(3)
C4 0.051(4) 0.069(5) 0.053(4) 0.026(4) 0.032(4) 0.020(4)
C13 0.057(5) 0.070(5) 0.071(5) -0.033(4) 0.045(4) -0.021(4)
C20 0.045(4) 0.055(4) 0.057(5) 0.025(4) 0.027(4) 0.003(3)
C12 0.054(4) 0.064(5) 0.058(5) -0.020(4) 0.037(4) -0.008(4)
C11 0.052(4) 0.059(5) 0.050(4) -0.018(4) 0.027(4) -0.016(4)
C2 0.040(4) 0.045(4) 0.045(4) 0.010(3) 0.025(3) 0.008(3)
C15 0.049(4) 0.041(4) 0.043(4) -0.016(3) 0.024(3) -0.007(3)
C17 0.041(4) 0.049(4) 0.038(4) 0.007(3) 0.015(3) 0.007(3)
C6 0.038(4) 0.076(5) 0.055(5) 0.026(4) 0.028(4) 0.018(4)
C14 0.059(5) 0.057(5) 0.074(5) -0.034(4) 0.042(4) -0.022(4)
C22 0.060(5) 0.048(4) 0.046(4) -0.015(4) 0.014(4) 0.003(4)
C23 0.058(5) 0.069(5) 0.058(5) -0.024(4) 0.023(4) -0.003(4)
C24 0.052(5) 0.074(6) 0.071(6) -0.034(5) 0.021(4) -0.011(4)
C21 0.063(5) 0.054(5) 0.056(5) -0.013(4) 0.020(4) 0.001(4)
O3W 0.141(14) 0.075(10) 0.058(9) 0.000 0.051(10) 0.000
O2W 0.149(17) 0.088(14) 0.054(12) 0.016(11) 0.057(12) 0.029(13)
O1W 0.105(16) 0.117(17) 0.104(16) -0.017(14) 0.033(13) 0.004(14)

loop_
_atom_type_symbol
_atom_type_description
_atom_type_scat_dispersion_real
_atom_type_scat_dispersion_imag
_atom_type_scat_source
C C 0.0033 0.0016 'International Tables Vol C Tables 4.2.6.8 and 6.1.1.4'
H H 0.0000 0.0000 'International Tables Vol C Tables 4.2.6.8 and 6.1.1.4'
Cd Cd -0.8075 1.2024 'International Tables Vol C Tables 4.2.6.8 and 6.1.1.4'
K K 0.2009 0.2494 'International Tables Vol C Tables 4.2.6.8 and 6.1.1.4'
Na Na 0.0362 0.0249 'International Tables Vol C Tables 4.2.6.8 and 6.1.1.4'
O O 0.0106 0.0060 'International Tables Vol C Tables 4.2.6.8 and 6.1.1.4'

loop_
_geom_angle_atom_site_label_1
_geom_angle_atom_site_label_2
_geom_angle_atom_site_label_3
_geom_angle
_geom_angle_site_symmetry_1
_geom_angle_site_symmetry_3
Na1 Cd1 K1 125.87(5) . .
O7 Cd1 K1 125.00(13) 6_566 .
O7 Cd1 Na1 93.57(14) 6_566 .
O7 Cd1 O3 97.70(18) 6_566 8_566
O7 Cd1 O4 92.5(2) 6_566 8_566
O7 Cd1 O8 54.54(16) 6_566 6_566
O7 Cd1 C16 27.16(18) 6_566 6_566
O7 Cd1 C8 95.6(2) 6_566 8_566
O5 Cd1 K1 51.36(13) . .
O5 Cd1 Na1 92.05(13) . .
O5 Cd1 O7 96.98(18) . 6_566
O5 Cd1 O2 95.77(17) . .
O5 Cd1 O3 90.11(16) . 8_566
O5 Cd1 O4 144.93(17) . 8_566
O5 Cd1 O8 116.32(17) . 6_566
O5 Cd1 C16 108.35(19) . 6_566
O5 Cd1 C8 117.8(2) . 8_566
O2 Cd1 K1 93.42(12) . .
O2 Cd1 Na1 46.47(13) . .
O2 Cd1 O7 138.38(18) . 6_566
O2 Cd1 O3 121.73(17) . 8_566
O2 Cd1 O4 99.26(18) . 8_566
O2 Cd1 O8 84.37(16) . 6_566
O2 Cd1 C16 111.5(2) . 6_566
O2 Cd1 C8 112.8(2) . 8_566
O3 Cd1 K1 48.69(11) 8_566 .
O3 Cd1 Na1 168.18(13) 8_566 .
O3 Cd1 O8 141.90(16) 8_566 6_566
O3 Cd1 C16 121.19(19) 8_566 6_566
O3 Cd1 C8 27.74(18) 8_566 8_566
O4 Cd1 K1 96.06(13) 8_566 .
O4 Cd1 Na1 121.04(13) 8_566 .
O4 Cd1 O3 55.09(15) 8_566 8_566
O4 Cd1 O8 96.63(17) 8_566 6_566
O4 Cd1 C16 95.3(2) 8_566 6_566
O4 Cd1 C8 27.36(18) 8_566 8_566
O8 Cd1 K1 167.31(12) 6_566 .
O8 Cd1 Na1 45.51(13) 6_566 .
O8 Cd1 C16 27.38(18) 6_566 6_566
O8 Cd1 C8 120.35(19) 6_566 8_566
C16 Cd1 K1 150.46(15) 6_566 .
C16 Cd1 Na1 68.98(16) 6_566 .
C8 Cd1 K1 72.02(15) 8_566 .
C8 Cd1 Na1 147.31(16) 8_566 .
C8 Cd1 C16 109.9(2) 8_566 6_566
Na1 Cd2 Na1 158.67(10) . 2
O10 Cd2 Na1 39.82(12) . 2
O10 Cd2 Na1 155.31(12) . .
O10 Cd2 Na1 155.31(12) 2 2
O10 Cd2 Na1 39.82(12) 2 .
O10 Cd2 O10 135.4(2) 2 .
O10 Cd2 O12 127.7(2) 2 .
O10 Cd2 O12 127.7(2) . 2
O10 Cd2 O12 85.2(2) 2 2
O10 Cd2 O12 85.2(2) . .
O10 Cd2 O9 54.03(16) 2 2
O10 Cd2 O9 54.03(16) . .
O10 Cd2 O9 92.00(17) 2 .
O10 Cd2 O9 92.00(17) . 2
O10 Cd2 O11 127.45(18) 2 2
O10 Cd2 O11 75.48(17) 2 .
O10 Cd2 O11 127.45(18) . .
O10 Cd2 O11 75.48(17) . 2
O10 Cd2 C17 26.82(18) 2 2
O10 Cd2 C17 115.1(2) . 2
O10 Cd2 C17 115.1(2) 2 .
O10 Cd2 C17 26.82(18) . .
O12 Cd2 Na1 88.79(17) 2 2
O12 Cd2 Na1 76.31(17) 2 .
O12 Cd2 Na1 76.31(17) . 2
O12 Cd2 Na1 88.79(17) . .
O12 Cd2 O12 91.7(3) . 2
O12 Cd2 O9 90.8(2) . .
O12 Cd2 O9 90.8(2) 2 2
O12 Cd2 O9 177.0(2) . 2
O12 Cd2 O9 177.0(2) 2 .
O12 Cd2 O11 87.5(2) . 2
O12 Cd2 O11 87.5(2) 2 .
O12 Cd2 O11 52.2(2) . .
O12 Cd2 O11 52.2(2) 2 2
O12 Cd2 C17 87.5(2) 2 2
O12 Cd2 C17 154.5(2) . 2
O12 Cd2 C17 154.5(2) 2 .
O12 Cd2 C17 87.5(2) . .
O9 Cd2 Na1 93.28(13) 2 .
O9 Cd2 Na1 102.24(13) . .
O9 Cd2 Na1 102.24(13) 2 2
O9 Cd2 Na1 93.28(13) . 2
O9 Cd2 O9 86.6(3) . 2
O9 Cd2 O11 129.42(18) 2 .
O9 Cd2 O11 92.9(2) 2 2
O9 Cd2 O11 129.42(18) . 2
O9 Cd2 O11 92.9(2) . .
O9 Cd2 C17 89.5(2) . 2
O9 Cd2 C17 27.21(19) 2 2
O9 Cd2 C17 89.5(2) 2 .
O9 Cd2 C17 27.21(19) . .
O11 Cd2 Na1 128.23(14) 2 .
O11 Cd2 Na1 37.53(14) 2 2
O11 Cd2 Na1 37.53(14) . .
O11 Cd2 Na1 128.23(14) . 2
O11 Cd2 O11 123.8(3) . 2
O11 Cd2 C17 102.3(2) . 2
O11 Cd2 C17 102.3(2) 2 .
O11 Cd2 C17 111.6(2) 2 2
O11 Cd2 C17 111.6(2) . .
C17 Cd2 Na1 66.26(16) 2 .
C17 Cd2 Na1 129.13(16) 2 2
C17 Cd2 Na1 129.13(16) . .
C17 Cd2 Na1 66.26(16) . 2
C17 Cd2 C17 103.8(3) 2 .
Cd1 K1 Cd1 149.84(7) 2_655 .
O5 K1 Cd1 113.77(11) . 2_655
O5 K1 Cd1 113.77(11) 2_655 .
O5 K1 Cd1 38.49(9) 2_655 2_655
O5 K1 Cd1 38.49(9) . .
O5 K1 O5 86.28(19) 2_655 .
O3 K1 Cd1 42.63(10) 8_566 .
O3 K1 Cd1 136.87(11) 8_566 2_655
O3 K1 Cd1 42.63(9) 7_565 2_655
O3 K1 Cd1 136.87(11) 7_565 .
O3 K1 O5 105.18(15) 7_565 .
O3 K1 O5 73.83(13) 8_566 .
O3 K1 O5 73.83(13) 7_565 2_655
O3 K1 O5 105.18(15) 8_566 2_655
O3 K1 O3 178.7(2) 7_565 8_566
O3 K1 O1 102.98(15) 8_566 2_655
O3 K1 O1 77.62(15) 8_566 .
O3 K1 O1 102.98(15) 7_565 .
O3 K1 O1 77.62(15) 7_565 2_655
O1 K1 Cd1 145.30(11) 2_655 .
O1 K1 Cd1 54.01(11) 2_655 2_655
O1 K1 Cd1 145.30(11) . 2_655
O1 K1 Cd1 54.01(11) . .
O1 K1 O5 158.69(17) 2_655 .
O1 K1 O5 74.09(15) . .
O1 K1 O5 158.69(17) . 2_655
O1 K1 O5 74.09(15) 2_655 2_655
O1 K1 O1 126.4(3) 2_655 .
Cd1 Na1 Cd2 153.02(9) . .
O6 Na1 Cd1 59.08(13) . .
O6 Na1 Cd2 147.70(16) . .
O2 Na1 Cd1 42.15(11) . .
O2 Na1 Cd2 121.45(14) . .
O2 Na1 O6 80.25(19) . .
O8 Na1 Cd1 47.72(12) 6_566 .
O8 Na1 Cd2 120.93(15) 6_566 .
O8 Na1 O6 82.8(2) 6_566 .
O8 Na1 O2 82.56(17) 6_566 .
O8 Na1 O10 98.07(19) 6_566 2
O10 Na1 Cd1 114.72(14) 2 .
O10 Na1 Cd2 38.35(11) 2 .
O10 Na1 O6 170.4(2) 2 .
O10 Na1 O2 90.38(18) 2 .
O11 Na1 Cd1 159.66(19) . .
O11 Na1 Cd2 44.13(14) . .
O11 Na1 O6 103.9(2) . .
O11 Na1 O2 129.6(2) . .
O11 Na1 O8 147.7(3) . 6_566
O11 Na1 O10 80.45(19) . 2
C16 O7 Cd1 95.1(4) . 6_565
Cd1 O5 K1 90.15(15) . .
C9 O5 Cd1 112.3(4) . .
C9 O5 K1 147.5(4) . .
C9 O6 Na1 145.2(5) . .
Cd1 O2 Na1 91.38(17) . .
C1 O2 Cd1 110.5(4) . .
C1 O2 Na1 146.8(4) . .
Cd1 O3 K1 88.68(14) 8_465 7_565
C8 O3 Cd1 89.6(4) . 8_465
C8 O3 K1 142.0(5) . 7_565
C8 O4 Cd1 93.1(4) . 8_465
Na1 O8 Cd1 86.77(16) 6_565 6_565
C16 O8 Cd1 87.6(4) . 6_565
C16 O8 Na1 143.1(5) . 6_565
C1 O1 K1 145.0(5) . .
Cd2 O10 Na1 101.83(18) . 2
C17 O10 Cd2 95.6(4) . .
C17 O10 Na1 159.0(4) . 2
C21 O12 Cd2 97.9(5) . .
C17 O9 Cd2 88.3(4) . .
O5 C9 C10 116.1(6) . .
O6 C9 O5 124.2(6) . .
O6 C9 C10 119.7(6) . .
C18 C19 H19 119.3 . .
C20 C19 H19 119.3 7_465 .
C20 C19 C18 121.3(6) 7_465 .
O2 C1 C2 116.2(6) . .
O1 C1 O2 124.6(6) . .
O1 C1 C2 119.2(6) . .
C13 C10 C9 120.8(6) . .
C13 C10 C11 119.1(6) . .
C11 C10 C9 120.1(6) . .
C19 C18 C20 118.6(6) . .
C19 C18 C17 121.3(6) . .
C20 C18 C17 120.1(6) . .
C4 C3 H3 119.9 . .
C4 C3 C2 120.1(7) . .
C2 C3 H3 119.9 . .
O7 C16 Cd1 57.8(3) . 6_565
O7 C16 O8 122.8(6) . .
O7 C16 C15 119.1(6) . .
O8 C16 Cd1 65.0(3) . 6_565
O8 C16 C15 118.1(6) . .
C15 C16 Cd1 176.6(5) . 6_565
C2 C5 H5 119.9 . .
C2 C5 C6 120.2(6) . .
C6 C5 H5 119.9 . .
O3 C8 Cd1 62.7(3) . 8_465
O3 C8 C7 118.5(6) . .
O4 C8 Cd1 59.5(3) . 8_465
O4 C8 O3 122.2(6) . .
O4 C8 C7 119.4(6) . .
C7 C8 Cd1 177.8(5) . 8_465
C4 C7 C8 121.4(6) . .
C4 C7 C6 118.8(6) . .
C6 C7 C8 119.8(6) . .
Na1 O11 Cd2 98.3(2) . .
C21 O11 Cd2 86.9(5) . .
C21 O11 Na1 163.8(6) . .
C3 C4 H4 119.5 . .
C7 C4 C3 121.0(7) . .
C7 C4 H4 119.5 . .
C10 C13 H13 119.7 . .
C10 C13 C14 120.6(7) . .
C14 C13 H13 119.7 . .
C19 C20 C18 120.0(6) 7_465 .
C19 C20 H20 120.0 7_465 .
C18 C20 H20 120.0 . .
C11 C12 H12 119.9 . .
C15 C12 H12 119.9 . .
C15 C12 C11 120.2(7) . .
C10 C11 C12 120.2(7) . .
C10 C11 H11 119.9 . .
C12 C11 H11 119.9 . .
C3 C2 C1 120.7(6) . .
C5 C2 C1 120.2(6) . .
C5 C2 C3 119.1(6) . .
C12 C15 C16 119.4(6) . .
C14 C15 C16 122.0(6) . .
C14 C15 C12 118.6(6) . .
O10 C17 Cd2 57.6(3) . .
O10 C17 O9 122.1(6) . .
O10 C17 C18 119.6(6) . .
O9 C17 Cd2 64.5(4) . .
O9 C17 C18 118.3(6) . .
C18 C17 Cd2 176.8(5) . .
C5 C6 C7 120.8(6) . .
C5 C6 H6 119.6 . .
C7 C6 H6 119.6 . .
C13 C14 H14 119.4 . .
C15 C14 C13 121.3(7) . .
C15 C14 H14 119.4 . .
C23 C22 C21 120.0(8) . .
C24 C22 C23 118.8(7) . .
C24 C22 C21 121.1(7) . .
C22 C23 H23 120.0 . .
C24 C23 C22 120.1(8) 5_565 .
C24 C23 H23 120.0 5_565 .
C22 C24 H24 119.5 . .
C23 C24 C22 121.1(8) 5_565 .
C23 C24 H24 119.5 5_565 .
O12 C21 C22 117.8(7) . .
O11 C21 O12 122.9(8) . .
O11 C21 C22 119.3(8) . .

loop_
_geom_bond_atom_site_label_1
_geom_bond_atom_site_label_2
_geom_bond_distance
_geom_bond_site_symmetry_2
Cd1 K1 3.5564(8) .
Cd1 Na1 3.336(3) .
Cd1 O7 2.314(5) 6_566
Cd1 O5 2.213(4) .
Cd1 O2 2.239(4) .
Cd1 O3 2.409(4) 8_566
Cd1 O4 2.340(4) 8_566
Cd1 O8 2.472(5) 6_566
Cd1 C16 2.724(7) 6_566
Cd1 C8 2.712(6) 8_566
Cd2 Na1 3.668(2) 2
Cd2 Na1 3.667(2) .
Cd2 O10 2.325(4) 2
Cd2 O10 2.325(4) .
Cd2 O12 2.336(6) 2
Cd2 O12 2.336(6) .
Cd2 O9 2.475(5) 2
Cd2 O9 2.475(5) .
Cd2 O11 2.581(5) .
Cd2 O11 2.581(5) 2
Cd2 C17 2.740(7) 2
Cd2 C17 2.740(7) .
K1 Cd1 3.5564(8) 2_655
K1 O5 2.778(5) 2_655
K1 O5 2.778(5) .
K1 O3 2.672(4) 8_566
K1 O3 2.672(4) 7_565
K1 O1 2.707(5) 2_655
K1 O1 2.707(5) .
Na1 O6 2.544(6) .
Na1 O2 2.419(6) .
Na1 O8 2.383(6) 6_566
Na1 O10 2.400(5) 2
Na1 O11 2.258(7) .
O7 Cd1 2.314(5) 6_565
O7 C16 1.249(8) .
O5 C9 1.261(8) .
O6 C9 1.218(9) .
O2 C1 1.252(8) .
O3 Cd1 2.409(4) 8_465
O3 K1 2.672(4) 7_565
O3 C8 1.262(8) .
O4 Cd1 2.340(4) 8_465
O4 C8 1.248(8) .
O8 Cd1 2.472(5) 6_565
O8 Na1 2.383(6) 6_565
O8 C16 1.254(8) .
O1 C1 1.232(8) .
O10 Na1 2.400(5) 2
O10 C17 1.242(8) .
O12 C21 1.251(10) .
O9 C17 1.254(8) .
C9 C10 1.524(9) .
C19 H19 0.9500 .
C19 C18 1.370(9) .
C19 C20 1.369(9) 7_465
C1 C2 1.516(9) .
C10 C13 1.368(10) .
C10 C11 1.369(10) .
C18 C20 1.393(9) .
C18 C17 1.499(9) .
C3 H3 0.9500 .
C3 C4 1.379(9) .
C3 C2 1.384(9) .
C16 Cd1 2.724(7) 6_565
C16 C15 1.503(9) .
C5 H5 0.9500 .
C5 C2 1.379(9) .
C5 C6 1.380(9) .
C8 Cd1 2.712(6) 8_465
C8 C7 1.506(9) .
C7 C4 1.371(9) .
C7 C6 1.381(9) .
O11 C21 1.226(9) .
C4 H4 0.9500 .
C13 H13 0.9500 .
C13 C14 1.376(10) .
C20 C19 1.369(9) 7_465
C20 H20 0.9500 .
C12 H12 0.9500 .
C12 C11 1.405(10) .
C12 C15 1.373(10) .
C11 H11 0.9500 .
C15 C14 1.370(10) .
C6 H6 0.9500 .
C14 H14 0.9500 .
C22 C23 1.397(11) .
C22 C24 1.375(11) .
C22 C21 1.504(10) .
C23 H23 0.9500 .
C23 C24 1.358(11) 5_565
C24 C23 1.358(11) 5_565
C24 H24 0.9500 .

loop_
_geom_torsion_atom_site_label_1
_geom_torsion_atom_site_label_2
_geom_torsion_atom_site_label_3
_geom_torsion_atom_site_label_4
_geom_torsion
_geom_torsion_site_symmetry_1
_geom_torsion_site_symmetry_4
Cd1 K1 O5 Cd1 164.61(8) 2_655 .
Cd1 K1 O5 C9 -60.3(8) 2_655 .
Cd1 K1 O5 C9 135.1(9) . .
Cd1 K1 O1 C1 -44.8(8) . .
Cd1 K1 O1 C1 101.1(8) 2_655 .
Cd1 Na1 O6 C9 -30.7(9) . .
Cd1 Na1 O2 C1 132.6(8) . .
Cd1 Na1 O11 Cd2 -154.4(5) . .
Cd1 Na1 O11 C21 98(2) . .
Cd1 O7 C16 O8 0.6(8) 6_565 .
Cd1 O7 C16 C15 178.5(5) 6_565 .
Cd1 O5 C9 O6 8.7(10) . .
Cd1 O5 C9 C10 -170.5(5) . .
Cd1 O2 C1 O1 -3.0(9) . .
Cd1 O2 C1 C2 179.2(4) . .
Cd1 O3 C8 O4 0.6(7) 8_465 .
Cd1 O3 C8 C7 -177.9(6) 8_465 .
Cd1 O4 C8 O3 -0.6(7) 8_465 .
Cd1 O4 C8 C7 177.8(6) 8_465 .
Cd1 O8 C16 O7 -0.6(7) 6_565 .
Cd1 O8 C16 C15 -178.4(6) 6_565 .
Cd1 C16 C15 C12 33(8) 6_565 .
Cd1 C16 C15 C14 -145(8) 6_565 .
Cd1 C8 C7 C4 -118(14) 8_465 .
Cd1 C8 C7 C6 61(14) 8_465 .
Cd2 Na1 O6 C9 144.5(8) . .
Cd2 Na1 O2 Cd1 151.77(11) . .
Cd2 Na1 O2 C1 -75.6(8) . .
Cd2 Na1 O11 C21 -108(2) . .
Cd2 O10 C17 O9 -1.0(8) . .
Cd2 O10 C17 C18 178.3(6) . .
Cd2 O12 C21 O11 -0.3(10) . .
Cd2 O12 C21 C22 179.7(6) . .
Cd2 O9 C17 O10 0.9(7) . .
Cd2 O9 C17 C18 -178.4(6) . .
Cd2 O11 C21 O12 0.2(9) . .
Cd2 O11 C21 C22 -179.7(7) . .
K1 Cd1 Na1 Cd2 -117.0(2) . .
K1 Cd1 Na1 O6 57.4(2) . .
K1 Cd1 Na1 O2 -54.18(18) . .
K1 Cd1 Na1 O8 167.77(17) . 6_566
K1 Cd1 Na1 O10 -114.33(16) . 2
K1 Cd1 Na1 O11 21.4(6) . .
K1 Cd1 O5 C9 -155.8(5) . .
K1 Cd1 O2 Na1 138.83(13) . .
K1 Cd1 O2 C1 -15.7(4) . .
K1 O5 C9 O6 -121.6(8) . .
K1 O5 C9 C10 59.2(11) . .
K1 O3 C8 Cd1 -87.3(6) 7_565 8_465
K1 O3 C8 O4 -86.8(9) 7_565 .
K1 O3 C8 C7 94.8(8) 7_565 .
K1 O1 C1 O2 47.2(12) . .
K1 O1 C1 C2 -135.0(6) . .
Na1 Cd1 K1 Cd1 -87.48(7) . 2_655
Na1 Cd1 K1 O5 -106.67(12) . 2_655
Na1 Cd1 K1 O5 -58.57(17) . .
Na1 Cd1 K1 O3 166.54(17) . 8_566
Na1 Cd1 K1 O3 -15.2(2) . 7_565
Na1 Cd1 K1 O1 157.0(2) . 2_655
Na1 Cd1 K1 O1 53.09(17) . .
Na1 Cd1 O5 K1 136.21(11) . .
Na1 Cd1 O5 C9 -19.6(5) . .
Na1 Cd1 O2 C1 -154.5(5) . .
Na1 Cd2 Na1 Cd1 -142.1(2) 2 .
Na1 Cd2 Na1 O6 46.9(4) 2 .
Na1 Cd2 Na1 O2 173.50(16) 2 .
Na1 Cd2 Na1 O8 -85.58(18) 2 6_566
Na1 Cd2 Na1 O10 -146.01(19) 2 2
Na1 Cd2 Na1 O11 57.2(3) 2 .
Na1 Cd2 O10 Na1 150.9(2) . 2
Na1 Cd2 O10 C17 -17.4(6) . .
Na1 Cd2 O10 C17 -168.3(5) 2 .
Na1 Cd2 O12 C21 -173.7(6) 2 .
Na1 Cd2 O12 C21 -9.1(5) . .
Na1 Cd2 O9 C17 171.9(4) . .
Na1 Cd2 O9 C17 6.6(5) 2 .
Na1 Cd2 O11 Na1 -157.08(14) 2 .
Na1 Cd2 O11 C21 7.5(6) 2 .
Na1 Cd2 O11 C21 164.5(7) . .
Na1 Cd2 C17 O10 170.7(3) . .
Na1 Cd2 C17 O10 8.2(3) 2 .
Na1 Cd2 C17 O9 -172.8(5) 2 .
Na1 Cd2 C17 O9 -10.2(5) . .
Na1 Cd2 C17 C18 143(9) . .
Na1 Cd2 C17 C18 -20(9) 2 .
Na1 O6 C9 O5 24.2(15) . .
Na1 O6 C9 C10 -156.6(7) . .
Na1 O2 C1 O1 -131.2(7) . .
Na1 O2 C1 C2 50.9(10) . .
Na1 O8 C16 Cd1 -81.4(7) 6_565 6_565
Na1 O8 C16 O7 -82.0(10) 6_565 .
Na1 O8 C16 C15 100.2(8) 6_565 .
Na1 O10 C17 Cd2 -146.2(13) 2 .
Na1 O10 C17 O9 -147.2(10) 2 .
Na1 O10 C17 C18 32.1(17) 2 .
Na1 O11 C21 O12 110(2) . .
Na1 O11 C21 C22 -70(2) . .
O7 Cd1 K1 Cd1 39.40(18) 6_566 2_655
O7 Cd1 K1 O5 68.3(2) 6_566 .
O7 Cd1 K1 O5 20.2(2) 6_566 2_655
O7 Cd1 K1 O3 111.6(2) 6_566 7_565
O7 Cd1 K1 O3 -66.6(2) 6_566 8_566
O7 Cd1 K1 O1 -76.1(3) 6_566 2_655
O7 Cd1 K1 O1 180.0(2) 6_566 .
O7 Cd1 Na1 Cd2 104.0(3) 6_566 .
O7 Cd1 Na1 O6 -81.6(2) 6_566 .
O7 Cd1 Na1 O2 166.9(2) 6_566 .
O7 Cd1 Na1 O8 28.8(2) 6_566 6_566
O7 Cd1 Na1 O10 106.7(2) 6_566 2
O7 Cd1 Na1 O11 -117.5(6) 6_566 .
O7 Cd1 O5 K1 -129.93(16) 6_566 .
O7 Cd1 O5 C9 74.3(5) 6_566 .
O7 Cd1 O2 Na1 -20.0(3) 6_566 .
O7 Cd1 O2 C1 -174.5(4) 6_566 .
O7 C16 C15 C12 10.7(10) . .
O7 C16 C15 C14 -167.3(7) . .
O5 Cd1 K1 Cd1 -28.91(15) . 2_655
O5 Cd1 K1 O5 -48.1(3) . 2_655
O5 Cd1 K1 O3 -134.9(2) . 8_566
O5 Cd1 K1 O3 43.3(2) . 7_565
O5 Cd1 K1 O1 111.7(2) . .
O5 Cd1 K1 O1 -144.4(3) . 2_655
O5 Cd1 Na1 Cd2 -158.8(3) . .
O5 Cd1 Na1 O6 15.6(2) . .
O5 Cd1 Na1 O2 -96.0(2) . .
O5 Cd1 Na1 O8 125.9(2) . 6_566
O5 Cd1 Na1 O10 -156.2(2) . 2
O5 Cd1 Na1 O11 -20.4(6) . .
O5 Cd1 O2 Na1 87.34(18) . .
O5 Cd1 O2 C1 -67.2(4) . .
O5 K1 O5 Cd1 137.0(2) 2_655 .
O5 K1 O5 C9 -87.9(8) 2_655 .
O5 K1 O1 C1 -7.9(8) . .
O5 K1 O1 C1 15.7(11) 2_655 .
O5 C9 C10 C13 175.0(7) . .
O5 C9 C10 C11 -6.1(10) . .
O6 Na1 O2 Cd1 -54.05(19) . .
O6 Na1 O2 C1 78.6(8) . .
O6 Na1 O11 Cd2 174.3(2) . .
O6 Na1 O11 C21 66(2) . .
O6 C9 C10 C13 -4.2(11) . .
O6 C9 C10 C11 174.7(8) . .
O2 Cd1 K1 Cd1 -123.57(12) . 2_655
O2 Cd1 K1 O5 -142.76(16) . 2_655
O2 Cd1 K1 O5 -94.66(19) . .
O2 Cd1 K1 O3 -51.3(2) . 7_565
O2 Cd1 K1 O3 130.5(2) . 8_566
O2 Cd1 K1 O1 17.0(2) . .
O2 Cd1 K1 O1 120.9(3) . 2_655
O2 Cd1 Na1 Cd2 -62.8(3) . .
O2 Cd1 Na1 O6 111.6(3) . .
O2 Cd1 Na1 O8 -138.0(2) . 6_566
O2 Cd1 Na1 O10 -60.1(2) . 2
O2 Cd1 Na1 O11 75.6(6) . .
O2 Cd1 O5 K1 89.77(15) . .
O2 Cd1 O5 C9 -66.0(5) . .
O2 Na1 O6 C9 8.5(10) . .
O2 Na1 O11 Cd2 -96.9(3) . .
O2 Na1 O11 C21 155(2) . .
O2 C1 C2 C3 -170.2(7) . .
O2 C1 C2 C5 7.9(10) . .
O3 Cd1 K1 Cd1 105.98(16) 8_566 2_655
O3 Cd1 K1 O5 86.79(19) 8_566 2_655
O3 Cd1 K1 O5 134.9(2) 8_566 .
O3 Cd1 K1 O3 178.2(3) 8_566 7_565
O3 Cd1 K1 O1 -113.5(2) 8_566 .
O3 Cd1 K1 O1 -9.5(3) 8_566 2_655
O3 Cd1 Na1 Cd2 -58.4(6) 8_566 .
O3 Cd1 Na1 O6 116.0(6) 8_566 .
O3 Cd1 Na1 O2 4.4(6) 8_566 .
O3 Cd1 Na1 O8 -133.7(6) 8_566 6_566
O3 Cd1 Na1 O10 -55.8(6) 8_566 2
O3 Cd1 Na1 O11 80.0(8) 8_566 .
O3 Cd1 O5 K1 -32.16(15) 8_566 .
O3 Cd1 O5 C9 172.1(5) 8_566 .
O3 Cd1 O2 Na1 -178.95(14) 8_566 .
O3 Cd1 O2 C1 26.5(5) 8_566 .
O3 K1 O5 Cd1 29.97(15) 8_566 .
O3 K1 O5 Cd1 -150.91(14) 7_565 .
O3 K1 O5 C9 -15.8(8) 7_565 .
O3 K1 O5 C9 165.1(8) 8_566 .
O3 K1 O1 C1 94.5(8) 7_565 .
O3 K1 O1 C1 -84.3(8) 8_566 .
O3 C8 C7 C4 2.1(11) . .
O3 C8 C7 C6 -178.8(7) . .
O4 Cd1 K1 Cd1 136.74(13) 8_566 2_655
O4 Cd1 K1 O5 165.6(2) 8_566 .
O4 Cd1 K1 O5 117.55(17) 8_566 2_655
O4 Cd1 K1 O3 30.8(2) 8_566 8_566
O4 Cd1 K1 O3 -151.0(2) 8_566 7_565
O4 Cd1 K1 O1 -82.7(2) 8_566 .
O4 Cd1 K1 O1 21.2(3) 8_566 2_655
O4 Cd1 Na1 Cd2 8.9(3) 8_566 .
O4 Cd1 Na1 O6 -176.7(2) 8_566 .
O4 Cd1 Na1 O2 71.8(2) 8_566 .
O4 Cd1 Na1 O8 -66.3(2) 8_566 6_566
O4 Cd1 Na1 O10 11.6(2) 8_566 2
O4 Cd1 Na1 O11 147.4(6) 8_566 .
O4 Cd1 O5 K1 -25.4(4) 8_566 .
O4 Cd1 O5 C9 178.8(4) 8_566 .
O4 Cd1 O2 Na1 -124.46(17) 8_566 .
O4 Cd1 O2 C1 81.0(4) 8_566 .
O4 C8 C7 C4 -176.4(7) . .
O4 C8 C7 C6 2.7(11) . .
O8 Cd1 K1 Cd1 -44.0(5) 6_566 2_655
O8 Cd1 K1 O5 -15.1(5) 6_566 .
O8 Cd1 K1 O5 -63.2(5) 6_566 2_655
O8 Cd1 K1 O3 -150.0(5) 6_566 8_566
O8 Cd1 K1 O3 28.2(6) 6_566 7_565
O8 Cd1 K1 O1 -159.5(5) 6_566 2_655
O8 Cd1 K1 O1 96.5(5) 6_566 .
O8 Cd1 Na1 Cd2 75.2(3) 6_566 .
O8 Cd1 Na1 O6 -110.4(3) 6_566 .
O8 Cd1 Na1 O2 138.0(2) 6_566 .
O8 Cd1 Na1 O10 77.9(2) 6_566 2
O8 Cd1 Na1 O11 -146.3(7) 6_566 .
O8 Cd1 O5 K1 176.33(13) 6_566 .
O8 Cd1 O5 C9 20.6(5) 6_566 .
O8 Cd1 O2 Na1 -28.63(17) 6_566 .
O8 Cd1 O2 C1 176.8(4) 6_566 .
O8 Na1 O6 C9 -75.1(10) 6_566 .
O8 Na1 O2 Cd1 29.92(17) 6_566 .
O8 Na1 O2 C1 162.5(8) 6_566 .
O8 Na1 O11 Cd2 75.6(5) 6_566 .
O8 Na1 O11 C21 -32(2) 6_566 .
O8 C16 C15 C12 -171.3(7) . .
O8 C16 C15 C14 10.6(11) . .
O1 K1 O5 Cd1 114.3(4) 2_655 .
O1 K1 O5 Cd1 -51.43(16) . .
O1 K1 O5 C9 -110.6(8) 2_655 .
O1 K1 O5 C9 83.7(8) . .
O1 K1 O1 C1 178.5(9) 2_655 .
O1 C1 C2 C3 11.8(10) . .
O1 C1 C2 C5 -170.2(7) . .
O10 Cd2 Na1 Cd1 3.9(2) 2 .
O10 Cd2 Na1 Cd1 96.9(4) . .
O10 Cd2 Na1 O6 -167.1(4) 2 .
O10 Cd2 Na1 O6 -74.1(5) . .
O10 Cd2 Na1 O2 52.5(3) . .
O10 Cd2 Na1 O2 -40.5(2) 2 .
O10 Cd2 Na1 O8 153.4(3) . 6_566
O10 Cd2 Na1 O8 60.4(2) 2 6_566
O10 Cd2 Na1 O10 93.0(5) . 2
O10 Cd2 Na1 O11 -63.8(4) . .
O10 Cd2 Na1 O11 -156.7(3) 2 .
O10 Cd2 O10 Na1 -143.57(19) 2 2
O10 Cd2 O10 C17 48.2(4) 2 .
O10 Cd2 O12 C21 146.9(6) . .
O10 Cd2 O12 C21 -0.1(7) 2 .
O10 Cd2 O9 C17 -149.2(5) 2 .
O10 Cd2 O9 C17 -0.5(4) . .
O10 Cd2 O11 Na1 15.1(2) 2 .
O10 Cd2 O11 Na1 151.8(2) . .
O10 Cd2 O11 C21 -43.6(6) . .
O10 Cd2 O11 C21 179.7(6) 2 .
O10 Cd2 C17 O10 -144.7(3) 2 .
O10 Cd2 C17 O9 179.1(7) . .
O10 Cd2 C17 O9 34.4(5) 2 .
O10 Cd2 C17 C18 -173(9) 2 .
O10 Cd2 C17 C18 -28(9) . .
O10 Na1 O6 C9 21(2) 2 .
O10 Na1 O2 Cd1 128.01(18) 2 .
O10 Na1 O2 C1 -99.4(8) 2 .
O10 Na1 O11 Cd2 -14.4(2) 2 .
O10 Na1 O11 C21 -122(2) 2 .
O12 Cd2 Na1 Cd1 -95.2(3) 2 .
O12 Cd2 Na1 Cd1 172.7(3) . .
O12 Cd2 Na1 O6 93.8(4) 2 .
O12 Cd2 Na1 O6 1.7(4) . .
O12 Cd2 Na1 O2 -139.6(2) 2 .
O12 Cd2 Na1 O2 128.3(2) . .
O12 Cd2 Na1 O8 -130.8(3) . 6_566
O12 Cd2 Na1 O8 -38.7(2) 2 6_566
O12 Cd2 Na1 O10 -99.1(3) 2 2
O12 Cd2 Na1 O10 168.8(3) . 2
O12 Cd2 Na1 O11 12.1(3) . .
O12 Cd2 Na1 O11 104.1(3) 2 .
O12 Cd2 O10 Na1 -14.2(3) 2 2
O12 Cd2 O10 Na1 74.3(2) . 2
O12 Cd2 O10 C17 177.5(4) 2 .
O12 Cd2 O10 C17 -94.0(4) . .
O12 Cd2 O12 C21 -85.4(5) 2 .
O12 Cd2 O9 C17 83.0(5) . .
O12 Cd2 O9 C17 -127(4) 2 .
O12 Cd2 O11 Na1 -70.6(3) 2 .
O12 Cd2 O11 Na1 -164.7(4) . .
O12 Cd2 O11 C21 -0.1(5) . .
O12 Cd2 O11 C21 94.0(5) 2 .
O12 Cd2 C17 O10 84.3(4) . .
O12 Cd2 C17 O10 -4.6(8) 2 .
O12 Cd2 C17 O9 174.5(5) 2 .
O12 Cd2 C17 O9 -96.6(5) . .
O12 Cd2 C17 C18 -32(10) 2 .
O12 Cd2 C17 C18 56(9) . .
O9 Cd2 Na1 Cd1 82.1(3) . .
O9 Cd2 Na1 Cd1 -5.1(3) 2 .
O9 Cd2 Na1 O6 -176.1(4) 2 .
O9 Cd2 Na1 O6 -88.9(4) . .
O9 Cd2 Na1 O2 -49.5(2) 2 .
O9 Cd2 Na1 O2 37.7(2) . .
O9 Cd2 Na1 O8 138.6(2) . 6_566
O9 Cd2 Na1 O8 51.4(2) 2 6_566
O9 Cd2 Na1 O10 78.2(2) . 2
O9 Cd2 Na1 O10 -9.1(2) 2 2
O9 Cd2 Na1 O11 -78.5(3) . .
O9 Cd2 Na1 O11 -165.8(3) 2 .
O9 Cd2 O10 Na1 -106.8(2) 2 2
O9 Cd2 O10 Na1 168.8(3) . 2
O9 Cd2 O10 C17 84.9(4) 2 .
O9 Cd2 O10 C17 0.5(4) . .
O9 Cd2 O12 C21 93.1(5) . .
O9 Cd2 O12 C21 125(4) 2 .
O9 Cd2 O9 C17 -95.4(5) 2 .
O9 Cd2 O11 Na1 18.5(4) 2 .
O9 Cd2 O11 Na1 106.5(3) . .
O9 Cd2 O11 C21 -177.0(5) 2 .
O9 Cd2 O11 C21 -89.0(5) . .
O9 Cd2 C17 O10 -179.1(7) . .
O9 Cd2 C17 O10 -95.5(4) 2 .
O9 Cd2 C17 O9 83.6(5) 2 .
O9 Cd2 C17 C18 153(10) . .
O9 Cd2 C17 C18 -123(9) 2 .
C9 C10 C13 C14 -178.7(7) . .
C9 C10 C11 C12 179.0(7) . .
C19 C18 C20 C19 -0.1(13) . 7_465
C19 C18 C17 Cd2 -160(9) . .
C19 C18 C17 O10 173.1(7) . .
C19 C18 C17 O9 -7.6(11) . .
C10 C13 C14 C15 -0.9(13) . .
C16 Cd1 K1 Cd1 24.7(3) 6_566 2_655
C16 Cd1 K1 O5 5.5(3) 6_566 2_655
C16 Cd1 K1 O5 53.6(3) 6_566 .
C16 Cd1 K1 O3 97.0(3) 6_566 7_565
C16 Cd1 K1 O3 -81.2(3) 6_566 8_566
C16 Cd1 K1 O1 -90.8(4) 6_566 2_655
C16 Cd1 K1 O1 165.3(3) 6_566 .
C16 Cd1 Na1 Cd2 92.3(3) 6_566 .
C16 Cd1 Na1 O6 -93.3(2) 6_566 .
C16 Cd1 Na1 O2 155.1(2) 6_566 .
C16 Cd1 Na1 O8 17.0(2) 6_566 6_566
C16 Cd1 Na1 O10 94.9(2) 6_566 2
C16 Cd1 Na1 O11 -129.3(6) 6_566 .
C16 Cd1 O5 K1 -155.27(18) 6_566 .
C16 Cd1 O5 C9 48.9(5) 6_566 .
C16 Cd1 O2 Na1 -25.0(2) 6_566 .
C16 Cd1 O2 C1 -179.5(4) 6_566 .
C16 C15 C14 C13 177.1(7) . .
C8 Cd1 K1 Cd1 123.51(16) 8_566 2_655
C8 Cd1 K1 O5 104.32(19) 8_566 2_655
C8 Cd1 K1 O5 152.4(2) 8_566 .
C8 Cd1 K1 O3 -164.2(2) 8_566 7_565
C8 Cd1 K1 O3 17.5(2) 8_566 8_566
C8 Cd1 K1 O1 -95.9(2) 8_566 .
C8 Cd1 K1 O1 8.0(3) 8_566 2_655
C8 Cd1 Na1 Cd2 -2.1(4) 8_566 .
C8 Cd1 Na1 O6 172.3(3) 8_566 .
C8 Cd1 Na1 O2 60.7(3) 8_566 .
C8 Cd1 Na1 O8 -77.3(3) 8_566 6_566
C8 Cd1 Na1 O10 0.6(4) 8_566 2
C8 Cd1 Na1 O11 136.3(6) 8_566 .
C8 Cd1 O5 K1 -29.8(2) 8_566 .
C8 Cd1 O5 C9 174.4(5) 8_566 .
C8 Cd1 O2 Na1 -149.26(19) 8_566 .
C8 Cd1 O2 C1 56.2(5) 8_566 .
C8 C7 C4 C3 178.7(7) . .
C8 C7 C6 C5 -179.3(7) . .
O11 Cd2 Na1 Cd1 160.7(4) . .
O11 Cd2 Na1 Cd1 -101.4(3) 2 .
O11 Cd2 Na1 O6 87.6(4) 2 .
O11 Cd2 Na1 O6 -10.3(4) . .
O11 Cd2 Na1 O2 -145.8(2) 2 .
O11 Cd2 Na1 O2 116.3(3) . .
O11 Cd2 Na1 O8 -44.9(3) 2 6_566
O11 Cd2 Na1 O8 -142.8(3) . 6_566
O11 Cd2 Na1 O10 -105.3(3) 2 2
O11 Cd2 Na1 O10 156.7(3) . 2
O11 Cd2 Na1 O11 98.0(5) 2 .
O11 Cd2 O10 Na1 107.4(2) . 2
O11 Cd2 O10 Na1 -14.4(2) 2 2
O11 Cd2 O10 C17 -60.9(5) . .
O11 Cd2 O10 C17 177.3(4) 2 .
O11 Cd2 O12 C21 0.1(5) . .
O11 Cd2 O12 C21 -137.5(6) 2 .
O11 Cd2 O9 C17 -4.5(6) 2 .
O11 Cd2 O9 C17 135.2(5) . .
O11 Cd2 O11 Na1 -110.5(3) 2 .
O11 Cd2 O11 C21 54.1(5) 2 .
O11 Cd2 C17 O10 131.7(4) . .
O11 Cd2 C17 O10 -2.6(4) 2 .
O11 Cd2 C17 O9 176.4(4) 2 .
O11 Cd2 C17 O9 -49.2(5) . .
O11 Cd2 C17 C18 -31(9) 2 .
O11 Cd2 C17 C18 104(9) . .
O11 Na1 O6 C9 137.1(10) . .
O11 Na1 O2 Cd1 -154.1(2) . .
O11 Na1 O2 C1 -21.5(9) . .
C4 C3 C2 C1 -179.5(7) . .
C4 C3 C2 C5 2.4(12) . .
C4 C7 C6 C5 -0.2(12) . .
C13 C10 C11 C12 -2.1(12) . .
C20 C19 C18 C20 0.1(13) 7_465 .
C20 C19 C18 C17 179.2(7) 7_465 .
C20 C18 C17 Cd2 19(10) . .
C20 C18 C17 O10 -7.8(11) . .
C20 C18 C17 O9 171.5(7) . .
C12 C15 C14 C13 -0.9(12) . .
C11 C10 C13 C14 2.4(13) . .
C11 C12 C15 C16 -176.9(7) . .
C11 C12 C15 C14 1.2(12) . .
C2 C3 C4 C7 -0.8(12) . .
C2 C5 C6 C7 1.9(12) . .
C15 C12 C11 C10 0.3(12) . .
C17 Cd2 Na1 Cd1 -1.8(3) 2 .
C17 Cd2 Na1 Cd1 86.9(3) . .
C17 Cd2 Na1 O6 -172.8(4) 2 .
C17 Cd2 Na1 O6 -84.1(4) . .
C17 Cd2 Na1 O2 -46.2(2) 2 .
C17 Cd2 Na1 O2 42.5(3) . .
C17 Cd2 Na1 O8 54.7(2) 2 6_566
C17 Cd2 Na1 O8 143.4(3) . 6_566
C17 Cd2 Na1 O10 82.9(3) . 2
C17 Cd2 Na1 O10 -5.7(2) 2 2
C17 Cd2 Na1 O11 -162.5(3) 2 .
C17 Cd2 Na1 O11 -73.8(3) . .
C17 Cd2 O10 Na1 168.3(5) . 2
C17 Cd2 O10 Na1 -121.8(2) 2 2
C17 Cd2 O10 C17 69.9(5) 2 .
C17 Cd2 O12 C21 120.1(6) . .
C17 Cd2 O12 C21 2.5(9) 2 .
C17 Cd2 O9 C17 -122.5(5) 2 .
C17 Cd2 O11 Na1 126.7(3) . .
C17 Cd2 O11 Na1 16.4(3) 2 .
C17 Cd2 O11 C21 -68.7(6) . .
C17 Cd2 O11 C21 -179.1(5) 2 .
C17 Cd2 C17 O10 -118.8(4) 2 .
C17 Cd2 C17 O9 60.2(4) 2 .
C17 Cd2 C17 C18 -147(9) 2 .
C17 C18 C20 C19 -179.2(7) . 7_465
C6 C5 C2 C1 179.0(7) . .
C6 C5 C2 C3 -3.0(12) . .
C6 C7 C4 C3 -0.4(12) . .
C23 C22 C24 C23 0.5(15) . 5_565
C23 C22 C21 O12 -2.3(12) . .
C23 C22 C21 O11 177.6(8) . .
C24 C22 C23 C24 -0.5(15) . 5_565
C24 C22 C21 O12 177.5(8) . .
C24 C22 C21 O11 -2.6(13) . .
C21 C22 C23 C24 179.3(8) . 5_565
C21 C22 C24 C23 -179.3(8) . 5_565

loop_
_platon_squeeze_void_nr
_platon_squeeze_void_average_x
_platon_squeeze_void_average_y
_platon_squeeze_void_average_z
_platon_squeeze_void_volume
_platon_squeeze_void_count_electrons
_platon_squeeze_void_content
1 0.500 0.116 -0.250 682 71 ' '
2 1.000 0.384 0.250 682 71 ' '
3 0.000 0.616 -0.250 682 71 ' '
4 0.500 0.884 0.250 682 71 ' '
